data_7242790
loop_
_publ_author_name
'Al-Yasari, Ahmed'
'El Moll, Hani'
'Purdy, Ryan'
'Vincent, Kevin B.'
'Spence, Philip'
'Malval, Jean-Pierre'
'Fielden, John'

_publ_section_title
;
 Optical, Third Order Non-Linear Optical and Electrochemical Properties of
 Dipolar, Centrosymmetric and C2v Organoimido Polyoxometalate Derivatives
;
_journal_name_full 'Physical Chemistry Chemical Physics'
_journal_paper_doi 10.1039/D0CP06610A
_journal_year 2021
_chemical_formula_moiety
;
C6 H4 Mo12 N2 O36, 4(C16 H36 N), 2(C2 H3 N)
;
_chemical_formula_sum 'C74 H154 Mo12 N8 O36'
_chemical_formula_weight 2883.32
_space_group_crystal_system triclinic
_space_group_IT_number 2
_space_group_name_Hall '-P 1'
_space_group_name_H-M_alt 'P -1'
_atom_sites_solution_hydrogens geom
_audit_creation_method SHELXL-2014/7
_audit_update_record
;
2020-12-18 deposited with the CCDC.	2021-05-06 downloaded from the CCDC.
;
_cell_angle_alpha 76.208(5)
_cell_angle_beta 84.833(4)
_cell_angle_gamma 85.902(3)
_cell_formula_units_Z 1
_cell_length_a 11.5075(4)
_cell_length_b 12.0506(6)
_cell_length_c 19.3113(10)
_cell_measurement_reflns_used 5136
_cell_measurement_temperature 140(2)
_cell_measurement_theta_max 29.1391
_cell_measurement_theta_min 2.8678
_cell_volume 2586.7(2)
_computing_cell_refinement
;
CrysAlisPro, Agilent Technologies,
Version 1.171.36.21 (release 14-08-2012 CrysAlis171 .NET)
(compiled Sep 14 2012,17:21:16)
;
_computing_data_collection
;
CrysAlisPro, Agilent Technologies,
Version 1.171.36.21 (release 14-08-2012 CrysAlis171 .NET)
(compiled Sep 14 2012,17:21:16)
;
_computing_data_reduction
;
CrysAlisPro, Agilent Technologies,
Version 1.171.36.21 (release 14-08-2012 CrysAlis171 .NET)
(compiled Sep 14 2012,17:21:16)
;
_computing_molecular_graphics 'ORTEP-3 (Farrugia, 1997)'
_computing_publication_material 'SHELXL-2014/7 (Sheldrick, 2014)'
_computing_structure_refinement 'SHELXL-2014/7 (Sheldrick, 2014)'
_computing_structure_solution 'SHELXS-97 (Sheldrick, 1990)'
_diffrn_ambient_temperature 140.1(8)
_diffrn_detector_area_resol_mean 16.0050
_diffrn_measured_fraction_theta_full 0.988
_diffrn_measured_fraction_theta_max 0.835
_diffrn_measurement_device_type 'Xcalibur, Sapphire3'
_diffrn_measurement_method '\w scans'
_diffrn_radiation_type MoK\a
_diffrn_radiation_wavelength 0.71073
_diffrn_reflns_av_R_equivalents 0.1071
_diffrn_reflns_av_unetI/netI 0.1914
_diffrn_reflns_Laue_measured_fraction_full 0.988
_diffrn_reflns_Laue_measured_fraction_max 0.835
_diffrn_reflns_limit_h_max 14
_diffrn_reflns_limit_h_min -15
_diffrn_reflns_limit_k_max 16
_diffrn_reflns_limit_k_min -16
_diffrn_reflns_limit_l_max 24
_diffrn_reflns_limit_l_min -24
_diffrn_reflns_number 22138
_diffrn_reflns_point_group_measured_fraction_full 0.988
_diffrn_reflns_point_group_measured_fraction_max 0.835
_diffrn_reflns_theta_full 25.000
_diffrn_reflns_theta_max 29.1391
_diffrn_reflns_theta_min 2.8678
_diffrn_source 'Enhance (Mo) X-ray Source'
_exptl_absorpt_coefficient_mu 1.480
_exptl_absorpt_correction_T_max 1.00000
_exptl_absorpt_correction_T_min 0.48044
_exptl_absorpt_correction_type multi-scan
_exptl_absorpt_process_details
;
CrysAlisPro, Agilent Technologies,
Version 1.171.36.21 (release 14-08-2012 CrysAlis171 .NET)
(compiled Sep 14 2012,17:21:16)
Empirical absorption correction using spherical harmonics,
 implemented in SCALE3 ABSPACK scaling algorithm.
;
_exptl_crystal_colour 'light orange'
_exptl_crystal_density_diffrn 1.851
_exptl_crystal_description plate
_exptl_crystal_F_000 1446
_exptl_crystal_size_max 0.200
_exptl_crystal_size_mid 0.200
_exptl_crystal_size_min 0.050
_refine_diff_density_max 1.832
_refine_diff_density_min -1.273
_refine_diff_density_rms 0.205
_refine_ls_extinction_method none
_refine_ls_goodness_of_fit_ref 0.966
_refine_ls_hydrogen_treatment constr
_refine_ls_matrix_type full
_refine_ls_number_parameters 595
_refine_ls_number_reflns 11733
_refine_ls_number_restraints 123
_refine_ls_restrained_S_all 0.962
_refine_ls_R_factor_all 0.2043
_refine_ls_R_factor_gt 0.0877
_refine_ls_shift/su_max 0.000
_refine_ls_shift/su_mean 0.000
_refine_ls_structure_factor_coef Fsqd
_refine_ls_weighting_details 'w=1/[\s^2^(Fo^2^)+(0.0406P)^2^] where P=(Fo^2^+2Fc^2^)/3'
_refine_ls_weighting_scheme calc
_refine_ls_wR_factor_gt 0.1432
_refine_ls_wR_factor_ref 0.1956
_reflns_Friedel_coverage 0.000
_reflns_number_gt 4619
_reflns_number_total 11733
_reflns_threshold_expression 'I > 2\s(I)'
_cod_data_source_file d0cp06610a2.cif
_cod_data_source_block shelxl
_cod_database_code 7242790
_shelx_shelxl_version_number 2014/7
_shelx_space_group_comment
;
The symmetry employed for this shelxl refinement is uniquely defined
by the following loop, which should always be used as a source of
symmetry information in preference to the above space-group names.
They are only intended as comments.
;
_shelx_estimated_absorpt_t_min 0.756
_shelx_estimated_absorpt_t_max 0.930

loop_
_space_group_symop_operation_xyz
'x, y, z'
'-x, -y, -z'

loop_
_atom_site_label
_atom_site_type_symbol
_atom_site_fract_x
_atom_site_fract_y
_atom_site_fract_z
_atom_site_U_iso_or_equiv
_atom_site_adp_type
_atom_site_occupancy
_atom_site_site_symmetry_order
_atom_site_calc_flag
_atom_site_refinement_flags_posn
_atom_site_refinement_flags_adp
_atom_site_refinement_flags_occupancy
_atom_site_disorder_assembly
_atom_site_disorder_group
C1 C 0.5554(11) 0.4557(13) 0.0620(7) 0.042(3) Uani 1 1 d . U . . .
C2 C 0.5403(13) 0.5752(13) 0.0363(9) 0.063(4) Uani 1 1 d . U . . .
H2 H 0.5650 0.6257 0.0625 0.076 Uiso 1 1 calc R U . . .
C3 C 0.5113(10) 0.3818(12) 0.0276(8) 0.050(3) Uani 1 1 d . U . . .
H3 H 0.5161 0.3017 0.0476 0.060 Uiso 1 1 calc R U . . .
N1 N 0.6145(8) 0.4141(10) 0.1263(5) 0.047(3) Uani 1 1 d . U . . .
O1 O 0.8031(6) 0.2070(6) 0.2679(4) 0.0212(16) Uani 1 1 d . U . . .
O2 O 0.7942(6) 0.0424(6) 0.1981(4) 0.033(2) Uani 1 1 d . . . . .
O3 O 1.0006(6) 0.2723(6) 0.1933(4) 0.0278(19) Uani 1 1 d . . . . .
O4 O 0.5826(6) -0.0442(7) 0.2785(4) 0.036(2) Uani 1 1 d . . . . .
O5 O 0.6156(6) 0.1866(7) 0.2045(4) 0.031(2) Uani 1 1 d . . . . .
O6 O 0.7911(6) -0.0157(6) 0.3389(4) 0.0267(19) Uani 1 1 d . . . . .
O7 O 0.6093(6) 0.1351(7) 0.3472(4) 0.033(2) Uani 1 1 d . . . . .
O8 O 0.6087(6) 0.3043(7) 0.4297(4) 0.034(2) Uani 1 1 d . . . . .
O9 O 0.6239(6) 0.3484(6) 0.2779(4) 0.031(2) Uani 1 1 d . . . . .
O10 O 0.7963(6) 0.1471(6) 0.4107(4) 0.033(2) Uani 1 1 d . . . . .
O11 O 0.9933(6) -0.0095(7) 0.4121(4) 0.038(2) Uani 1 1 d . . . . .
O12 O 0.9853(6) 0.0583(6) 0.2635(4) 0.032(2) Uani 1 1 d . . . . .
O13 O 1.0023(6) 0.1000(7) 0.1118(4) 0.043(2) Uani 1 1 d . . . . .
O14 O 0.8135(7) 0.2599(7) 0.1268(4) 0.043(2) Uani 1 1 d . . . . .
O15 O 0.8201(6) 0.4233(6) 0.1997(4) 0.0300(19) Uani 1 1 d . U . . .
O16 O 1.0261(6) 0.4496(7) 0.2631(5) 0.048(3) Uani 1 1 d . . . . .
O18 O 0.8127(6) 0.3676(7) 0.3417(4) 0.034(2) Uani 1 1 d . . . . .
O17 O 0.9910(6) 0.2221(6) 0.3368(4) 0.032(2) Uani 1 1 d . . . . .
Mo1 Mo 0.91473(8) 0.07888(9) 0.35120(6) 0.0267(3) Uani 1 1 d . . . . .
Mo2 Mo 0.69394(8) 0.26405(9) 0.36230(6) 0.0279(3) Uani 1 1 d . . . . .
Mo3 Mo 0.93389(8) 0.34713(9) 0.26321(6) 0.0298(3) Uani 1 1 d . U . . .
Mo4 Mo 0.67408(9) 0.06143(10) 0.27588(6) 0.0317(3) Uani 1 1 d . . . . .
Mo5 Mo 0.69536(9) 0.32655(10) 0.19000(6) 0.0333(3) Uani 1 1 d . U . . .
Mo6 Mo 0.91454(9) 0.14596(10) 0.17618(6) 0.0342(3) Uani 1 1 d . . . . .
C4 C 0.3321(9) 0.1329(10) 0.4587(6) 0.029(3) Uani 1 1 d . U . . .
H4A H 0.4130 0.1505 0.4393 0.035 Uiso 1 1 calc R U . . .
H4B H 0.3341 0.1011 0.5109 0.035 Uiso 1 1 calc R U . . .
C5 C 0.2929(9) 0.0428(10) 0.4260(6) 0.030(3) Uani 1 1 d . U . . .
H5A H 0.2793 0.0765 0.3752 0.036 Uiso 1 1 calc R U . . .
H5B H 0.2180 0.0144 0.4509 0.036 Uiso 1 1 calc R U . . .
C6 C 0.3829(10) -0.0566(11) 0.4307(7) 0.037(3) Uani 1 1 d . U . . .
H6A H 0.4578 -0.0271 0.4064 0.045 Uiso 1 1 calc R U . . .
H6B H 0.3958 -0.0896 0.4816 0.045 Uiso 1 1 calc R U . . .
C7 C 0.3505(10) -0.1479(11) 0.3989(7) 0.049(4) Uani 1 1 d . . . . .
H7A H 0.2781 -0.1800 0.4238 0.073 Uiso 1 1 calc R U . . .
H7B H 0.4131 -0.2082 0.4035 0.073 Uiso 1 1 calc R U . . .
H7C H 0.3386 -0.1166 0.3482 0.073 Uiso 1 1 calc R U . . .
C8 C 0.2458(8) 0.2931(10) 0.3670(6) 0.026(3) Uani 1 1 d . U . . .
H8A H 0.1936 0.2448 0.3502 0.031 Uiso 1 1 calc R U . . .
H8B H 0.2073 0.3706 0.3605 0.031 Uiso 1 1 calc R U . . .
C9 C 0.3570(9) 0.3012(12) 0.3205(7) 0.046(4) Uani 1 1 d . U . . .
H9A H 0.3893 0.2236 0.3186 0.055 Uiso 1 1 calc R U . . .
H9B H 0.4150 0.3393 0.3405 0.055 Uiso 1 1 calc R U . . .
C10 C 0.3325(10) 0.3714(12) 0.2437(6) 0.046(4) Uani 1 1 d . . . . .
H10A H 0.3917 0.3481 0.2087 0.055 Uiso 1 1 calc R U . . .
H10B H 0.2548 0.3538 0.2321 0.055 Uiso 1 1 calc R U . . .
C11 C 0.3355(13) 0.4966(12) 0.2372(8) 0.069(5) Uani 1 1 d . . . . .
H11A H 0.2769 0.5200 0.2717 0.103 Uiso 1 1 calc R U . . .
H11B H 0.3185 0.5378 0.1886 0.103 Uiso 1 1 calc R U . . .
H11C H 0.4132 0.5148 0.2469 0.103 Uiso 1 1 calc R U . . .
C12 C 0.3148(8) 0.3310(10) 0.4768(6) 0.032(3) Uani 1 1 d . . . . .
H12A H 0.3949 0.3403 0.4535 0.038 Uiso 1 1 calc R U . . .
H12B H 0.2711 0.4056 0.4626 0.038 Uiso 1 1 calc R U . . .
C13 C 0.3229(9) 0.3052(11) 0.5546(6) 0.036(3) Uani 1 1 d . . . . .
H13A H 0.3623 0.2288 0.5708 0.044 Uiso 1 1 calc R U . . .
H13B H 0.2436 0.3042 0.5792 0.044 Uiso 1 1 calc R U . . .
C14 C 0.3930(10) 0.3973(11) 0.5736(7) 0.044(4) Uani 1 1 d . . . . .
H14A H 0.4752 0.3904 0.5544 0.053 Uiso 1 1 calc R U . . .
H14B H 0.3604 0.4741 0.5505 0.053 Uiso 1 1 calc R U . . .
C15 C 0.3899(12) 0.3865(13) 0.6523(8) 0.066(5) Uani 1 1 d . . . . .
H15A H 0.3087 0.3920 0.6718 0.099 Uiso 1 1 calc R U . . .
H15B H 0.4328 0.4481 0.6618 0.099 Uiso 1 1 calc R U . . .
H15C H 0.4264 0.3124 0.6751 0.099 Uiso 1 1 calc R U . . .
C16 C 0.1366(8) 0.2183(9) 0.4839(6) 0.028(3) Uani 1 1 d . U . . .
H16A H 0.1013 0.1644 0.4613 0.033 Uiso 1 1 calc R U . . .
H16B H 0.1456 0.1791 0.5345 0.033 Uiso 1 1 calc R U . . .
C17 C 0.0541(9) 0.3204(10) 0.4818(7) 0.037(3) Uani 1 1 d . U . . .
H17A H 0.0514 0.3654 0.4318 0.045 Uiso 1 1 calc R U . . .
H17B H 0.0829 0.3697 0.5102 0.045 Uiso 1 1 calc R U . . .
C18 C -0.0717(8) 0.2845(9) 0.5123(7) 0.031(3) Uani 1 1 d . . . . .
H18A H -0.1031 0.2397 0.4820 0.037 Uiso 1 1 calc R U . . .
H18B H -0.0688 0.2356 0.5613 0.037 Uiso 1 1 calc R U . . .
C19 C -0.1507(9) 0.3892(10) 0.5139(8) 0.049(4) Uani 1 1 d . . . . .
H19A H -0.1213 0.4316 0.5456 0.074 Uiso 1 1 calc R U . . .
H19B H -0.2299 0.3661 0.5316 0.074 Uiso 1 1 calc R U . . .
H19C H -0.1521 0.4382 0.4655 0.074 Uiso 1 1 calc R U . . .
N2 N 0.2574(7) 0.2443(8) 0.4468(5) 0.034(2) Uani 1 1 d . U . . .
C20 C 0.7789(12) 0.8231(11) 0.1088(7) 0.048(4) Uani 1 1 d . . . . .
H20A H 0.7602 0.8490 0.0583 0.058 Uiso 1 1 calc R U . . .
H20B H 0.7917 0.8921 0.1259 0.058 Uiso 1 1 calc R U . . .
C21 C 0.6726(12) 0.7660(13) 0.1521(7) 0.060(4) Uani 1 1 d . . . . .
H21A H 0.6652 0.6904 0.1418 0.072 Uiso 1 1 calc R U . . .
H21B H 0.6817 0.7545 0.2039 0.072 Uiso 1 1 calc R U . . .
C22 C 0.5638(12) 0.8427(12) 0.1318(8) 0.061(4) Uani 1 1 d . . . . .
H22A H 0.5525 0.8490 0.0808 0.073 Uiso 1 1 calc R U . . .
H22B H 0.5756 0.9204 0.1379 0.073 Uiso 1 1 calc R U . . .
C23 C 0.4518(12) 0.7960(13) 0.1782(8) 0.076(6) Uani 1 1 d . . . . .
H23A H 0.4456 0.7155 0.1776 0.114 Uiso 1 1 calc R U . . .
H23B H 0.3827 0.8407 0.1586 0.114 Uiso 1 1 calc R U . . .
H23C H 0.4566 0.8024 0.2275 0.114 Uiso 1 1 calc R U . . .
C24 C 0.8860(13) 0.6480(11) 0.0843(7) 0.048(4) Uani 1 1 d . . . . .
H24A H 0.8278 0.5990 0.1158 0.058 Uiso 1 1 calc R U . . .
H24B H 0.9628 0.6055 0.0892 0.058 Uiso 1 1 calc R U . . .
C25 C 0.8544(13) 0.6636(12) 0.0059(7) 0.051(4) Uani 1 1 d . . . . .
H25A H 0.7811 0.7118 -0.0017 0.061 Uiso 1 1 calc R U . . .
H25B H 0.9172 0.7031 -0.0273 0.061 Uiso 1 1 calc R U . . .
C26 C 0.8389(12) 0.5477(11) -0.0100(8) 0.050(4) Uani 1 1 d . . . . .
H26A H 0.9136 0.5017 -0.0036 0.060 Uiso 1 1 calc R U . . .
H26B H 0.7796 0.5073 0.0256 0.060 Uiso 1 1 calc R U . . .
C27 C 0.8030(14) 0.5522(15) -0.0827(8) 0.083(6) Uani 1 1 d . . . . .
H27A H 0.7415 0.6126 -0.0947 0.124 Uiso 1 1 calc R U . . .
H27B H 0.7734 0.4783 -0.0836 0.124 Uiso 1 1 calc R U . . .
H27C H 0.8705 0.5686 -0.1176 0.124 Uiso 1 1 calc R U . . .
C28 C 0.9788(10) 0.8337(11) 0.0670(6) 0.039(3) Uani 1 1 d . . . . .
H28A H 0.9814 0.8989 0.0897 0.047 Uiso 1 1 calc R U . . .
H28B H 0.9495 0.8644 0.0191 0.047 Uiso 1 1 calc R U . . .
C29 C 1.1054(11) 0.7828(12) 0.0571(7) 0.050(4) Uani 1 1 d . . . . .
H29A H 1.1312 0.7381 0.1036 0.060 Uiso 1 1 calc R U . . .
H29B H 1.1086 0.7312 0.0239 0.060 Uiso 1 1 calc R U . . .
C30 C 1.1841(13) 0.8805(14) 0.0270(9) 0.075(5) Uani 1 1 d . . . . .
H30A H 1.1488 0.9322 -0.0145 0.090 Uiso 1 1 calc R U . . .
H30B H 1.1887 0.9247 0.0637 0.090 Uiso 1 1 calc R U . . .
C31 C 1.3056(14) 0.8429(15) 0.0038(9) 0.086(6) Uani 1 1 d . . . . .
H31A H 1.3360 0.7813 0.0418 0.129 Uiso 1 1 calc R U . . .
H31B H 1.3562 0.9077 -0.0057 0.129 Uiso 1 1 calc R U . . .
H31C H 1.3039 0.8150 -0.0398 0.129 Uiso 1 1 calc R U . . .
C32 C 0.9255(12) 0.7079(12) 0.1876(7) 0.052(3) Uani 1 1 d . U . . .
H32A H 1.0040 0.6686 0.1862 0.062 Uiso 1 1 calc R U . . .
H32B H 0.8700 0.6498 0.2128 0.062 Uiso 1 1 calc R U . . .
C33 C 0.9283(12) 0.7963(12) 0.2322(7) 0.052(3) Uani 1 1 d . U . . .
H33A H 0.9677 0.8644 0.2034 0.062 Uiso 1 1 calc R U . . .
H33B H 0.8474 0.8207 0.2463 0.062 Uiso 1 1 calc R U . . .
C34 C 0.9916(13) 0.7468(14) 0.2972(7) 0.066(5) Uani 1 1 d . . . . .
H34A H 0.9689 0.7923 0.3332 0.079 Uiso 1 1 calc R U . . .
H34B H 0.9672 0.6678 0.3177 0.079 Uiso 1 1 calc R U . . .
C35 C 1.1200(14) 0.7442(18) 0.2832(10) 0.116(8) Uani 1 1 d . . . . .
H35A H 1.1554 0.6829 0.3193 0.174 Uiso 1 1 calc R U . . .
H35B H 1.1488 0.8178 0.2854 0.174 Uiso 1 1 calc R U . . .
H35C H 1.1411 0.7302 0.2356 0.174 Uiso 1 1 calc R U . . .
N3 N 0.8919(10) 0.7513(10) 0.1113(6) 0.048(3) Uani 1 1 d . U . . .
C36 C 0.3299(15) 0.1044(15) 0.1246(9) 0.068(5) Uani 1 1 d . . . . .
C37 C 0.2991(16) 0.0900(15) 0.2008(9) 0.096(7) Uani 1 1 d . . . . .
H37A H 0.2214 0.0591 0.2128 0.144 Uiso 1 1 calc R U . . .
H37B H 0.2985 0.1642 0.2133 0.144 Uiso 1 1 calc R U . . .
H37C H 0.3566 0.0369 0.2278 0.144 Uiso 1 1 calc R U . . .
N4 N 0.3541(13) 0.1180(13) 0.0646(8) 0.086(5) Uani 1 1 d . . . . .

loop_
_atom_site_aniso_label
_atom_site_aniso_U_11
_atom_site_aniso_U_22
_atom_site_aniso_U_33
_atom_site_aniso_U_23
_atom_site_aniso_U_13
_atom_site_aniso_U_12
C1 0.038(7) 0.045(7) 0.038(7) 0.006(6) -0.014(5) -0.003(6)
C2 0.077(10) 0.041(7) 0.070(11) -0.002(7) -0.037(8) 0.005(8)
C3 0.040(8) 0.029(7) 0.074(10) 0.006(7) -0.030(7) 0.014(6)
N1 0.037(6) 0.071(8) 0.021(6) 0.018(5) -0.011(4) -0.005(5)
O1 0.020(3) 0.030(4) 0.012(4) 0.000(3) -0.001(3) -0.006(3)
O2 0.032(4) 0.029(5) 0.040(5) -0.014(4) 0.001(4) -0.002(4)
O3 0.019(4) 0.032(5) 0.029(5) 0.002(4) -0.001(3) -0.009(4)
O4 0.040(5) 0.037(5) 0.040(5) -0.019(4) -0.005(4) -0.025(4)
O5 0.029(4) 0.042(5) 0.024(5) -0.006(4) -0.013(3) -0.005(4)
O6 0.025(4) 0.024(5) 0.030(5) 0.004(4) -0.014(3) -0.009(3)
O7 0.022(4) 0.046(6) 0.029(5) -0.003(4) 0.003(3) -0.012(4)
O8 0.037(5) 0.036(5) 0.033(5) -0.012(4) -0.003(4) -0.011(4)
O9 0.033(4) 0.029(5) 0.028(5) -0.003(4) 0.006(4) -0.003(4)
O10 0.031(4) 0.025(5) 0.035(5) 0.007(4) 0.004(4) 0.002(4)
O11 0.031(4) 0.030(5) 0.044(6) 0.006(4) 0.002(4) 0.000(4)
O12 0.019(4) 0.021(4) 0.052(6) -0.008(4) 0.012(4) 0.008(3)
O13 0.029(5) 0.043(6) 0.048(6) 0.000(5) 0.006(4) 0.014(4)
O14 0.049(5) 0.054(6) 0.016(5) 0.007(4) -0.001(4) 0.000(5)
O15 0.025(4) 0.025(4) 0.035(5) 0.003(4) -0.004(3) 0.000(3)
O16 0.028(5) 0.033(5) 0.078(7) 0.001(5) -0.005(4) -0.015(4)
O18 0.042(5) 0.032(5) 0.032(5) -0.008(4) -0.005(4) -0.019(4)
O17 0.018(4) 0.029(5) 0.041(5) 0.008(4) 0.000(3) -0.002(3)
Mo1 0.0238(5) 0.0232(6) 0.0285(6) 0.0036(5) -0.0038(4) 0.0005(4)
Mo2 0.0207(5) 0.0314(6) 0.0281(6) -0.0010(5) -0.0021(4) 0.0019(4)
Mo3 0.0217(5) 0.0241(6) 0.0382(7) 0.0057(5) -0.0060(4) -0.0033(4)
Mo4 0.0290(6) 0.0336(7) 0.0324(7) -0.0054(5) -0.0016(5) -0.0101(5)
Mo5 0.0268(6) 0.0397(7) 0.0265(6) 0.0074(5) -0.0089(4) 0.0010(5)
Mo6 0.0327(6) 0.0362(7) 0.0291(7) -0.0017(5) 0.0041(5) -0.0001(5)
C4 0.027(6) 0.032(6) 0.026(6) -0.003(5) -0.007(5) 0.009(5)
C5 0.025(6) 0.029(6) 0.039(7) -0.011(6) -0.005(5) 0.001(5)
C6 0.032(7) 0.040(7) 0.042(8) -0.012(6) -0.002(6) -0.005(5)
C7 0.040(8) 0.049(9) 0.059(10) -0.018(8) -0.017(7) 0.022(7)
C8 0.013(5) 0.033(7) 0.033(6) -0.009(5) -0.001(4) -0.007(5)
C9 0.019(6) 0.057(9) 0.054(8) 0.001(8) 0.009(6) -0.008(6)
C10 0.027(7) 0.077(12) 0.026(7) 0.003(7) 0.002(5) -0.003(7)
C11 0.084(12) 0.046(10) 0.075(12) 0.005(9) -0.030(9) -0.030(9)
C12 0.005(5) 0.039(8) 0.044(8) 0.001(6) 0.004(5) 0.001(5)
C13 0.024(6) 0.047(9) 0.035(8) -0.008(7) 0.000(5) 0.000(6)
C14 0.035(7) 0.040(9) 0.056(10) -0.005(8) -0.019(6) 0.007(6)
C15 0.057(10) 0.066(12) 0.083(13) -0.030(11) -0.009(9) -0.004(9)
C16 0.020(5) 0.023(6) 0.037(7) -0.002(5) 0.000(5) -0.001(4)
C17 0.022(6) 0.027(7) 0.060(9) -0.007(6) 0.003(6) 0.006(5)
C18 0.022(6) 0.013(6) 0.057(9) -0.005(6) -0.008(6) 0.000(5)
C19 0.011(6) 0.029(7) 0.107(13) -0.008(8) -0.016(7) 0.000(5)
N2 0.022(4) 0.029(5) 0.042(6) 0.009(5) 0.006(4) 0.000(4)
C20 0.067(10) 0.034(8) 0.047(9) -0.010(7) -0.012(7) -0.008(8)
C21 0.077(11) 0.061(11) 0.041(9) -0.003(8) -0.021(8) -0.006(9)
C22 0.076(11) 0.048(10) 0.049(10) 0.004(8) -0.006(8) 0.004(8)
C23 0.075(12) 0.079(13) 0.066(13) -0.013(10) 0.014(9) 0.008(10)
C24 0.091(11) 0.024(7) 0.030(8) -0.010(6) 0.003(7) -0.004(7)
C25 0.085(11) 0.040(9) 0.032(8) -0.011(7) -0.007(7) -0.019(8)
C26 0.054(9) 0.028(8) 0.059(10) 0.000(7) 0.005(8) 0.004(7)
C27 0.092(13) 0.098(15) 0.049(11) 0.008(11) -0.008(10) -0.031(11)
C28 0.046(8) 0.044(9) 0.032(8) -0.006(6) -0.023(6) -0.020(7)
C29 0.054(9) 0.060(11) 0.032(8) 0.001(7) -0.009(7) -0.006(8)
C30 0.066(11) 0.064(12) 0.098(15) -0.025(11) -0.023(10) 0.004(9)
C31 0.090(14) 0.103(16) 0.078(14) -0.041(12) -0.025(10) 0.001(12)
C32 0.082(8) 0.046(8) 0.033(6) -0.009(5) -0.036(6) 0.001(7)
C33 0.076(8) 0.046(8) 0.036(7) -0.015(5) -0.022(6) 0.015(7)
C34 0.090(12) 0.076(12) 0.028(9) -0.012(8) -0.020(8) 0.040(10)
C35 0.074(13) 0.20(2) 0.116(18) -0.117(18) 0.007(11) -0.004(14)
N3 0.073(8) 0.041(7) 0.033(6) -0.001(5) -0.017(6) -0.025(6)
C36 0.084(12) 0.084(14) 0.039(10) -0.013(10) -0.030(9) 0.006(10)
C37 0.139(18) 0.089(16) 0.060(13) -0.025(12) 0.006(12) -0.006(13)
N4 0.105(12) 0.082(12) 0.058(10) 0.004(9) -0.020(9) 0.018(9)

loop_
_atom_type_symbol
_atom_type_description
_atom_type_scat_dispersion_real
_atom_type_scat_dispersion_imag
_atom_type_scat_source
C C 0.0033 0.0016 'International Tables Vol C Tables 4.2.6.8 and 6.1.1.4'
H H 0.0000 0.0000 'International Tables Vol C Tables 4.2.6.8 and 6.1.1.4'
N N 0.0061 0.0033 'International Tables Vol C Tables 4.2.6.8 and 6.1.1.4'
O O 0.0106 0.0060 'International Tables Vol C Tables 4.2.6.8 and 6.1.1.4'
Mo Mo -1.6832 0.6857 'International Tables Vol C Tables 4.2.6.8 and 6.1.1.4'

loop_
_geom_angle_atom_site_label_1
_geom_angle_atom_site_label_2
_geom_angle_atom_site_label_3
_geom_angle
_geom_angle_site_symmetry_1
_geom_angle_site_symmetry_3
_geom_angle_publ_flag
C3 C1 C2 120.8(14) . . ?
C3 C1 N1 121.4(14) . . ?
C2 C1 N1 117.8(15) . . ?
C3 C2 C1 119.2(15) 2_665 . ?
C1 C3 C2 119.8(14) . 2_665 ?
C1 N1 Mo5 160.8(11) . . ?
Mo5 O1 Mo3 91.4(3) . . ?
Mo5 O1 Mo6 91.2(2) . . ?
Mo3 O1 Mo6 90.2(2) . . ?
Mo5 O1 Mo2 90.4(3) . . ?
Mo3 O1 Mo2 90.0(3) . . ?
Mo6 O1 Mo2 178.4(4) . . ?
Mo5 O1 Mo4 90.5(3) . . ?
Mo3 O1 Mo4 178.1(4) . . ?
Mo6 O1 Mo4 90.0(3) . . ?
Mo2 O1 Mo4 89.7(2) . . ?
Mo5 O1 Mo1 179.1(3) . . ?
Mo3 O1 Mo1 89.4(2) . . ?
Mo6 O1 Mo1 89.2(2) . . ?
Mo2 O1 Mo1 89.2(2) . . ?
Mo4 O1 Mo1 88.7(2) . . ?
Mo6 O2 Mo4 117.0(4) . . ?
Mo3 O3 Mo6 117.2(3) . . ?
Mo4 O5 Mo5 115.3(4) . . ?
Mo4 O6 Mo1 115.5(4) . . ?
Mo4 O7 Mo2 117.2(3) . . ?
Mo5 O9 Mo2 116.4(4) . . ?
Mo2 O10 Mo1 116.8(4) . . ?
Mo1 O12 Mo6 117.0(3) . . ?
Mo6 O14 Mo5 114.1(4) . . ?
Mo3 O15 Mo5 114.2(4) . . ?
Mo2 O18 Mo3 115.8(4) . . ?
Mo3 O17 Mo1 116.2(4) . . ?
O11 Mo1 O12 104.1(4) . . ?
O11 Mo1 O17 102.5(4) . . ?
O12 Mo1 O17 89.9(3) . . ?
O11 Mo1 O6 103.3(4) . . ?
O12 Mo1 O6 87.4(3) . . ?
O17 Mo1 O6 153.9(3) . . ?
O11 Mo1 O10 102.5(3) . . ?
O12 Mo1 O10 153.4(3) . . ?
O17 Mo1 O10 85.1(3) . . ?
O6 Mo1 O10 85.8(3) . . ?
O11 Mo1 O1 178.2(3) . . ?
O12 Mo1 O1 77.4(3) . . ?
O17 Mo1 O1 76.5(3) . . ?
O6 Mo1 O1 77.6(3) . . ?
O10 Mo1 O1 76.0(3) . . ?
O8 Mo2 O18 103.8(3) . . ?
O8 Mo2 O10 103.6(4) . . ?
O18 Mo2 O10 91.1(3) . . ?
O8 Mo2 O9 103.5(4) . . ?
O18 Mo2 O9 88.6(3) . . ?
O10 Mo2 O9 152.2(3) . . ?
O8 Mo2 O7 102.1(3) . . ?
O18 Mo2 O7 154.1(3) . . ?
O10 Mo2 O7 84.2(3) . . ?
O9 Mo2 O7 84.0(3) . . ?
O8 Mo2 O1 177.4(3) . . ?
O18 Mo2 O1 78.3(3) . . ?
O10 Mo2 O1 77.8(3) . . ?
O9 Mo2 O1 74.9(3) . . ?
O7 Mo2 O1 75.8(3) . . ?
O16 Mo3 O3 105.1(4) . . ?
O16 Mo3 O15 104.0(4) . . ?
O3 Mo3 O15 90.0(3) . . ?
O16 Mo3 O17 101.8(4) . . ?
O3 Mo3 O17 89.7(3) . . ?
O15 Mo3 O17 153.3(3) . . ?
O16 Mo3 O18 101.8(4) . . ?
O3 Mo3 O18 153.1(3) . . ?
O15 Mo3 O18 85.3(3) . . ?
O17 Mo3 O18 82.9(3) . . ?
O16 Mo3 O1 177.6(4) . . ?
O3 Mo3 O1 77.2(3) . . ?
O15 Mo3 O1 76.5(3) . . ?
O17 Mo3 O1 77.4(3) . . ?
O18 Mo3 O1 75.9(3) . . ?
O4 Mo4 O7 104.8(3) . . ?
O4 Mo4 O5 103.7(4) . . ?
O7 Mo4 O5 89.5(3) . . ?
O4 Mo4 O6 102.6(4) . . ?
O7 Mo4 O6 89.7(3) . . ?
O5 Mo4 O6 153.0(3) . . ?
O4 Mo4 O2 102.7(3) . . ?
O7 Mo4 O2 152.5(3) . . ?
O5 Mo4 O2 83.8(3) . . ?
O6 Mo4 O2 84.5(3) . . ?
O4 Mo4 O1 177.9(3) . . ?
O7 Mo4 O1 77.2(3) . . ?
O5 Mo4 O1 75.5(3) . . ?
O6 Mo4 O1 78.1(3) . . ?
O2 Mo4 O1 75.2(3) . . ?
N1 Mo5 O9 104.8(4) . . ?
N1 Mo5 O5 100.2(4) . . ?
O9 Mo5 O5 89.3(3) . . ?
N1 Mo5 O15 103.3(4) . . ?
O9 Mo5 O15 88.6(3) . . ?
O5 Mo5 O15 156.1(3) . . ?
N1 Mo5 O14 99.7(4) . . ?
O9 Mo5 O14 155.5(3) . . ?
O5 Mo5 O14 86.6(3) . . ?
O15 Mo5 O14 85.5(3) . . ?
N1 Mo5 O1 176.7(4) . . ?
O9 Mo5 O1 78.2(3) . . ?
O5 Mo5 O1 78.3(3) . . ?
O15 Mo5 O1 78.0(3) . . ?
O14 Mo5 O1 77.3(3) . . ?
O13 Mo6 O14 105.3(4) . . ?
O13 Mo6 O2 103.8(4) . . ?
O14 Mo6 O2 90.7(4) . . ?
O13 Mo6 O12 101.1(3) . . ?
O14 Mo6 O12 153.1(3) . . ?
O2 Mo6 O12 87.7(3) . . ?
O13 Mo6 O3 103.0(3) . . ?
O14 Mo6 O3 86.4(3) . . ?
O2 Mo6 O3 152.9(3) . . ?
O12 Mo6 O3 83.1(3) . . ?
O13 Mo6 O1 176.9(3) . . ?
O14 Mo6 O1 77.2(3) . . ?
O2 Mo6 O1 77.8(3) . . ?
O12 Mo6 O1 76.2(3) . . ?
O3 Mo6 O1 75.3(3) . . ?
C5 C4 N2 115.7(10) . . ?
C4 C5 C6 111.4(10) . . ?
C7 C6 C5 114.3(11) . . ?
C9 C8 N2 115.9(9) . . ?
C8 C9 C10 109.2(10) . . ?
C11 C10 C9 111.8(12) . . ?
C13 C12 N2 117.2(10) . . ?
C12 C13 C14 109.4(10) . . ?
C15 C14 C13 112.3(11) . . ?
C17 C16 N2 114.9(9) . . ?
C16 C17 C18 111.3(9) . . ?
C19 C18 C17 110.0(9) . . ?
C12 N2 C4 109.4(9) . . ?
C12 N2 C16 111.4(9) . . ?
C4 N2 C16 107.9(8) . . ?
C12 N2 C8 108.8(8) . . ?
C4 N2 C8 110.3(9) . . ?
C16 N2 C8 109.1(8) . . ?
N3 C20 C21 116.7(11) . . ?
C22 C21 C20 108.7(12) . . ?
C21 C22 C23 112.3(12) . . ?
N3 C24 C25 117.8(11) . . ?
C26 C25 C24 110.4(11) . . ?
C27 C26 C25 115.3(12) . . ?
N3 C28 C29 115.7(11) . . ?
C30 C29 C28 108.2(12) . . ?
C31 C30 C29 113.6(14) . . ?
N3 C32 C33 117.1(12) . . ?
C34 C33 C32 110.1(12) . . ?
C35 C34 C33 113.4(13) . . ?
C24 N3 C20 113.6(11) . . ?
C24 N3 C28 112.8(10) . . ?
C20 N3 C28 103.2(10) . . ?
C24 N3 C32 105.0(11) . . ?
C20 N3 C32 111.0(10) . . ?
C28 N3 C32 111.5(10) . . ?
N4 C36 C37 179(2) . . ?

loop_
_geom_bond_atom_site_label_1
_geom_bond_atom_site_label_2
_geom_bond_distance
_geom_bond_site_symmetry_2
_geom_bond_publ_flag
C1 C3 1.379(18) . ?
C1 C2 1.411(18) . ?
C1 N1 1.436(15) . ?
C2 C3 1.388(18) 2_665 ?
C3 C2 1.388(18) 2_665 ?
N1 Mo5 1.714(10) . ?
O1 Mo5 2.219(7) . ?
O1 Mo3 2.321(7) . ?
O1 Mo6 2.324(7) . ?
O1 Mo2 2.331(7) . ?
O1 Mo4 2.347(7) . ?
O1 Mo1 2.351(7) . ?
O2 Mo6 1.883(7) . ?
O2 Mo4 1.991(7) . ?
O3 Mo3 1.877(7) . ?
O3 Mo6 1.980(7) . ?
O4 Mo4 1.698(7) . ?
O5 Mo4 1.912(8) . ?
O5 Mo5 1.928(8) . ?
O6 Mo4 1.932(7) . ?
O6 Mo1 1.950(7) . ?
O7 Mo4 1.882(8) . ?
O7 Mo2 1.983(8) . ?
O8 Mo2 1.701(7) . ?
O9 Mo5 1.886(7) . ?
O9 Mo2 1.915(8) . ?
O10 Mo2 1.893(8) . ?
O10 Mo1 1.965(7) . ?
O11 Mo1 1.670(8) . ?
O12 Mo1 1.874(7) . ?
O12 Mo6 1.975(8) . ?
O13 Mo6 1.702(8) . ?
O14 Mo6 1.869(8) . ?
O14 Mo5 1.999(8) . ?
O15 Mo3 1.909(8) . ?
O15 Mo5 1.961(7) . ?
O16 Mo3 1.684(8) . ?
O18 Mo2 1.868(7) . ?
O18 Mo3 2.013(7) . ?
O17 Mo3 1.930(7) . ?
O17 Mo1 1.942(7) . ?
C4 C5 1.495(15) . ?
C4 N2 1.523(13) . ?
C5 C6 1.518(15) . ?
C6 C7 1.465(16) . ?
C8 C9 1.490(12) . ?
C8 N2 1.528(13) . ?
C9 C10 1.562(16) . ?
C10 C11 1.487(17) . ?
C12 C13 1.469(15) . ?
C12 N2 1.523(15) . ?
C13 C14 1.548(16) . ?
C14 C15 1.492(17) . ?
C16 C17 1.495(14) . ?
C16 N2 1.523(12) . ?
C17 C18 1.564(13) . ?
C18 C19 1.506(14) . ?
C20 N3 1.506(16) . ?
C20 C21 1.526(16) . ?
C21 C22 1.525(18) . ?
C22 C23 1.561(16) . ?
C24 N3 1.468(15) . ?
C24 C25 1.553(16) . ?
C25 C26 1.526(17) . ?
C26 C27 1.485(19) . ?
C28 N3 1.517(13) . ?
C28 C29 1.554(16) . ?
C29 C30 1.508(17) . ?
C30 C31 1.501(18) . ?
C32 N3 1.517(15) . ?
C32 C33 1.524(17) . ?
C33 C34 1.486(16) . ?
C34 C35 1.478(19) . ?
C36 N4 1.143(17) . ?
C36 C37 1.454(19) . ?
